data_1504265
loop_
_publ_author_name
'Hong, Bor-Cherng'
'Jan, Rei-Hau'
'Tsai, Chih-Wei'
'Nimje, Roshan Y.'
'Liao, Ju-Hsiou'
'Lee, Gene-Hsiang'

_publ_section_title
;
 Organocatalytic enantioselective cascade Michael-Michael-Wittig reactions
 of phosphorus ylides: one-pot synthesis of the all-cis trisubstituted
 cyclohexenecarboxylates via the [1 + 2 + 3] annulation.
;
_journal_issue 22
_journal_name_full 'Organic letters'
_journal_page_first 5246
_journal_page_last 5249
_journal_paper_doi 10.1021/ol9021832
_journal_volume 11
_journal_year 2009
_chemical_absolute_configuration ad
_chemical_formula_sum 'C21 H20 Br N O4'
_chemical_formula_weight 430.29
_chemical_name_systematic
; 
 ? 
;
_space_group_IT_number 19
_symmetry_cell_setting orthorhombic
_symmetry_space_group_name_Hall 'P 2ac 2ab'
_symmetry_space_group_name_H-M 'P 21 21 21'
_atom_sites_solution_hydrogens geom
_atom_sites_solution_primary direct
_atom_sites_solution_secondary difmap
_audit_creation_method SHELXL-97
_cell_angle_alpha 90.00
_cell_angle_beta 90.00
_cell_angle_gamma 90.00
_cell_formula_units_Z 4
_cell_length_a 5.8261(4)
_cell_length_b 11.6473(7)
_cell_length_c 28.0478(17)
_cell_measurement_reflns_used 4478
_cell_measurement_temperature 150(2)
_cell_measurement_theta_max 24.49
_cell_measurement_theta_min 2.79
_cell_volume 1903.3(2)
_computing_cell_refinement 'Bruker SAINT'
_computing_data_collection 'Bruker SMART'
_computing_data_reduction 'Bruker SAINT'
_computing_molecular_graphics 'Bruker SHELXTL'
_computing_publication_material 'Bruker SHELXTL'
_computing_structure_refinement 'SHELXL-97 (Sheldrick, 1997)'
_computing_structure_solution 'SHELXS-97 (Sheldrick, 1990)'
_diffrn_ambient_temperature 150(2)
_diffrn_measured_fraction_theta_full 1.000
_diffrn_measured_fraction_theta_max 1.000
_diffrn_measurement_device_type 'BRUKER SMART APEXCCD area detector'
_diffrn_measurement_method 'omega scans'
_diffrn_radiation_monochromator graphite
_diffrn_radiation_source 'fine-focus sealed tube'
_diffrn_radiation_type MoK\a
_diffrn_radiation_wavelength 0.71073
_diffrn_reflns_av_R_equivalents 0.0453
_diffrn_reflns_av_sigmaI/netI 0.0531
_diffrn_reflns_limit_h_max 7
_diffrn_reflns_limit_h_min -7
_diffrn_reflns_limit_k_max 13
_diffrn_reflns_limit_k_min -15
_diffrn_reflns_limit_l_max 34
_diffrn_reflns_limit_l_min -36
_diffrn_reflns_number 14711
_diffrn_reflns_theta_full 27.50
_diffrn_reflns_theta_max 27.50
_diffrn_reflns_theta_min 1.89
_exptl_absorpt_coefficient_mu 2.186
_exptl_absorpt_correction_T_max 0.8110
_exptl_absorpt_correction_T_min 0.3537
_exptl_absorpt_correction_type multi-scan
_exptl_crystal_colour colorless
_exptl_crystal_density_diffrn 1.502
_exptl_crystal_density_meas ?
_exptl_crystal_density_method 'not measured'
_exptl_crystal_description needle
_exptl_crystal_F_000 880
_exptl_crystal_size_max 0.60
_exptl_crystal_size_mid 0.12
_exptl_crystal_size_min 0.10
_refine_diff_density_max 0.953
_refine_diff_density_min -0.613
_refine_diff_density_rms 0.081
_refine_ls_abs_structure_details 'Flack H D (1983), Acta Cryst. A39, 876-881'
_refine_ls_abs_structure_Flack 0.012(10)
_refine_ls_extinction_method none
_refine_ls_goodness_of_fit_ref 1.104
_refine_ls_hydrogen_treatment constr
_refine_ls_matrix_type full
_refine_ls_number_parameters 245
_refine_ls_number_reflns 4371
_refine_ls_number_restraints 0
_refine_ls_restrained_S_all 1.104
_refine_ls_R_factor_all 0.0465
_refine_ls_R_factor_gt 0.0414
_refine_ls_shift/su_max 0.001
_refine_ls_shift/su_mean 0.000
_refine_ls_structure_factor_coef Fsqd
_refine_ls_weighting_details 'calc w=1/[\s^2^(Fo^2^)+(0.0410P)^2^+0.3659P] where P=(Fo^2^+2Fc^2^)/3'
_refine_ls_weighting_scheme calc
_refine_ls_wR_factor_gt 0.0935
_refine_ls_wR_factor_ref 0.0958
_reflns_number_gt 4008
_reflns_number_total 4371
_reflns_threshold_expression >2sigma(I)
_cod_data_source_file ol9021832_si_003.cif
_cod_data_source_block ic13818
_cod_depositor_comments
;
The following automatic conversions were performed:

'_symmetry_cell_setting' value 'Orthorhombic' changed to
'orthorhombic' according to
/home/saulius/struct/CIF-dictionaries/cif_core.dic dictionary named
'cif_core.dic' version 2.4.2 from 2011-04-26.

Automatic conversion script
Id: cif_fix_values 1715 2011-07-08 13:25:40Z adriana 

The following automatic conversions were performed:

'_exptl_crystal_density_meas' value 'not_measured' was changed to '?'
- the value is perceived as not measured.

Automatic conversion script
Id: cif_fix_values 3008 2015-01-20 13:52:24Z robertas 
;
_cod_original_sg_symbol_H-M P2(1)2(1)2(1)
_cod_database_code 1504265

loop_
_symmetry_equiv_pos_as_xyz
'x, y, z'
'-x+1/2, -y, z+1/2'
'-x, y+1/2, -z+1/2'
'x+1/2, -y+1/2, -z'

loop_
_atom_site_label
_atom_site_type_symbol
_atom_site_fract_x
_atom_site_fract_y
_atom_site_fract_z
_atom_site_U_iso_or_equiv
_atom_site_adp_type
_atom_site_occupancy
_atom_site_symmetry_multiplicity
_atom_site_calc_flag
_atom_site_refinement_flags
Br1 Br 1.42353(5) 1.11757(3) 0.249148(12) 0.02791(10) Uani 1 1 d .
O1 O 0.6867(4) 1.02677(18) 0.07204(8) 0.0234(5) Uani 1 1 d .
O2 O 0.8924(4) 0.99909(19) 0.00510(8) 0.0273(5) Uani 1 1 d .
O3 O 1.2612(4) 0.7069(2) 0.10346(9) 0.0317(6) Uani 1 1 d .
O4 O 1.1931(5) 0.6594(3) 0.17650(9) 0.0473(7) Uani 1 1 d .
N1 N 1.1315(5) 0.6877(2) 0.13688(10) 0.0232(6) Uani 1 1 d .
C1 C 0.8757(5) 0.7005(3) 0.12829(11) 0.0180(6) Uani 1 1 d .
H1 H 0.7948 0.6841 0.1590 0.022 Uiso 1 1 calc R
C2 C 0.7981(5) 0.6102(3) 0.09156(10) 0.0178(6) Uani 1 1 d .
H2 H 0.6275 0.6179 0.0894 0.021 Uiso 1 1 calc R
C3 C 0.8886(5) 0.6353(3) 0.04167(11) 0.0221(7) Uani 1 1 d .
H3A H 1.0503 0.6099 0.0395 0.027 Uiso 1 1 calc R
H3B H 0.7985 0.5908 0.0181 0.027 Uiso 1 1 calc R
C4 C 0.8748(5) 0.7603(3) 0.02938(11) 0.0186(6) Uani 1 1 d .
H4 H 0.8887 0.7810 -0.0033 0.022 Uiso 1 1 calc R
C5 C 0.8445(5) 0.8441(3) 0.06075(10) 0.0171(6) Uani 1 1 d .
C6 C 0.8207(5) 0.8252(3) 0.11393(10) 0.0154(6) Uani 1 1 d .
H6 H 0.6556 0.8385 0.1220 0.018 Uiso 1 1 calc R
C7 C 0.9603(5) 0.9066(3) 0.14517(11) 0.0152(6) Uani 1 1 d .
C8 C 1.1674(5) 0.9541(3) 0.12975(11) 0.0177(6) Uani 1 1 d .
H8 H 1.2162 0.9426 0.0978 0.021 Uiso 1 1 calc R
C9 C 1.3023(5) 1.0177(3) 0.16060(11) 0.0207(7) Uani 1 1 d .
H9 H 1.4425 1.0503 0.1498 0.025 Uiso 1 1 calc R
C10 C 1.2319(5) 1.0336(3) 0.20709(10) 0.0184(6) Uani 1 1 d .
C11 C 1.0259(5) 0.9893(3) 0.22338(11) 0.0213(7) Uani 1 1 d .
H11 H 0.9773 1.0023 0.2553 0.026 Uiso 1 1 calc R
C12 C 0.8915(5) 0.9254(3) 0.19216(11) 0.0202(6) Uani 1 1 d .
H12 H 0.7504 0.8939 0.2030 0.024 Uiso 1 1 calc R
C13 C 0.8417(6) 0.4920(3) 0.11180(11) 0.0200(7) Uani 1 1 d .
C14 C 0.6812(6) 0.4456(3) 0.14304(12) 0.0253(7) Uani 1 1 d .
H14 H 0.5400 0.4846 0.1480 0.030 Uiso 1 1 calc R
C15 C 0.7220(7) 0.3441(3) 0.16700(13) 0.0332(8) Uani 1 1 d .
H15 H 0.6102 0.3140 0.1882 0.040 Uiso 1 1 calc R
C16 C 0.9272(7) 0.2864(3) 0.15989(14) 0.0368(9) Uani 1 1 d .
H16 H 0.9579 0.2175 0.1769 0.044 Uiso 1 1 calc R
C17 C 1.0867(7) 0.3290(3) 0.12813(14) 0.0350(9) Uani 1 1 d .
H17 H 1.2253 0.2881 0.1226 0.042 Uiso 1 1 calc R
C18 C 1.0459(6) 0.4314(3) 0.10419(13) 0.0281(7) Uani 1 1 d .
H18 H 1.1571 0.4604 0.0825 0.034 Uiso 1 1 calc R
C19 C 0.8148(5) 0.9634(3) 0.04205(11) 0.0198(6) Uani 1 1 d .
C20 C 0.6568(6) 1.1477(3) 0.06092(12) 0.0292(8) Uani 1 1 d .
H20A H 0.7956 1.1765 0.0445 0.035 Uiso 1 1 calc R
H20B H 0.6388 1.1916 0.0909 0.035 Uiso 1 1 calc R
C21 C 0.4519(8) 1.1673(3) 0.03001(15) 0.0421(10) Uani 1 1 d .
H21A H 0.4305 1.2499 0.0251 0.063 Uiso 1 1 calc R
H21B H 0.3154 1.1352 0.0455 0.063 Uiso 1 1 calc R
H21C H 0.4753 1.1296 -0.0008 0.063 Uiso 1 1 calc R

loop_
_atom_site_aniso_label
_atom_site_aniso_U_11
_atom_site_aniso_U_22
_atom_site_aniso_U_33
_atom_site_aniso_U_23
_atom_site_aniso_U_13
_atom_site_aniso_U_12
Br1 0.02703(15) 0.03396(18) 0.02273(16) -0.00652(17) -0.00122(19) -0.00901(13)
O1 0.0245(11) 0.0186(11) 0.0271(12) 0.0032(9) 0.0027(10) 0.0050(9)
O2 0.0306(13) 0.0292(13) 0.0220(12) 0.0057(10) 0.0045(10) 0.0019(11)
O3 0.0138(10) 0.0323(14) 0.0489(16) -0.0046(12) 0.0027(11) 0.0028(10)
O4 0.0448(16) 0.0548(19) 0.0421(16) 0.0104(14) -0.0241(14) 0.0072(15)
N1 0.0210(13) 0.0180(14) 0.0305(15) -0.0037(11) -0.0095(12) 0.0057(11)
C1 0.0132(14) 0.0205(15) 0.0203(15) 0.0029(12) 0.0003(11) 0.0018(12)
C2 0.0126(12) 0.0183(15) 0.0225(15) -0.0001(13) 0.0010(11) 0.0018(12)
C3 0.0199(15) 0.0256(17) 0.0209(15) -0.0038(13) -0.0011(12) 0.0047(13)
C4 0.0125(13) 0.0251(16) 0.0183(15) 0.0011(13) -0.0008(12) 0.0012(12)
C5 0.0095(12) 0.0235(15) 0.0183(14) 0.0016(12) -0.0030(11) 0.0023(11)
C6 0.0106(13) 0.0170(15) 0.0187(15) 0.0001(12) 0.0000(11) 0.0004(12)
C7 0.0123(12) 0.0139(15) 0.0194(15) 0.0036(11) -0.0028(11) 0.0035(10)
C8 0.0196(15) 0.0149(16) 0.0185(15) 0.0008(12) 0.0013(12) 0.0021(12)
C9 0.0144(14) 0.0252(17) 0.0225(16) 0.0035(13) 0.0010(12) -0.0030(13)
C10 0.0194(14) 0.0170(15) 0.0187(15) -0.0026(12) -0.0075(12) -0.0020(12)
C11 0.0236(16) 0.0230(17) 0.0173(16) -0.0021(13) 0.0023(12) 0.0015(13)
C12 0.0160(14) 0.0228(16) 0.0219(15) 0.0024(12) 0.0025(12) -0.0019(12)
C13 0.0208(15) 0.0178(16) 0.0215(16) -0.0001(13) -0.0033(13) -0.0015(13)
C14 0.0213(15) 0.0241(18) 0.0306(18) -0.0021(14) 0.0006(14) 0.0009(14)
C15 0.043(2) 0.0206(18) 0.037(2) 0.0019(15) 0.0004(17) -0.0048(16)
C16 0.047(2) 0.0178(17) 0.046(2) 0.0092(15) -0.011(2) 0.0036(18)
C17 0.0271(18) 0.0278(19) 0.050(2) -0.0051(17) -0.0054(18) 0.0099(18)
C18 0.0214(16) 0.0243(17) 0.039(2) 0.0003(15) -0.0007(15) 0.0019(14)
C19 0.0122(13) 0.0270(17) 0.0201(15) 0.0005(13) -0.0057(12) 0.0003(12)
C20 0.0381(19) 0.0210(17) 0.0284(18) 0.0030(14) 0.0015(15) 0.0014(15)
C21 0.050(2) 0.032(2) 0.044(2) 0.0068(18) -0.011(2) 0.016(2)

loop_
_atom_type_symbol
_atom_type_description
_atom_type_scat_dispersion_real
_atom_type_scat_dispersion_imag
_atom_type_scat_source
C C 0.0033 0.0016 'International Tables Vol C Tables 4.2.6.8 and 6.1.1.4'
H H 0.0000 0.0000 'International Tables Vol C Tables 4.2.6.8 and 6.1.1.4'
N N 0.0061 0.0033 'International Tables Vol C Tables 4.2.6.8 and 6.1.1.4'
O O 0.0106 0.0060 'International Tables Vol C Tables 4.2.6.8 and 6.1.1.4'
Br Br -0.2901 2.4595 'International Tables Vol C Tables 4.2.6.8 and 6.1.1.4'

loop_
_geom_angle_atom_site_label_1
_geom_angle_atom_site_label_2
_geom_angle_atom_site_label_3
_geom_angle
C19 O1 C20 117.7(3)
O4 N1 O3 124.6(3)
O4 N1 C1 117.6(3)
O3 N1 C1 117.8(2)
N1 C1 C2 109.1(2)
N1 C1 C6 109.8(3)
C2 C1 C6 114.1(2)
C13 C2 C3 117.5(2)
C13 C2 C1 108.8(2)
C3 C2 C1 112.4(2)
C4 C3 C2 112.3(2)
C5 C4 C3 124.7(3)
C4 C5 C19 117.8(3)
C4 C5 C6 124.0(3)
C19 C5 C6 118.1(3)
C5 C6 C7 115.3(2)
C5 C6 C1 112.1(2)
C7 C6 C1 109.0(2)
C12 C7 C8 118.6(3)
C12 C7 C6 119.1(3)
C8 C7 C6 121.9(3)
C9 C8 C7 120.6(3)
C10 C9 C8 119.6(3)
C9 C10 C11 121.3(3)
C9 C10 Br1 118.8(2)
C11 C10 Br1 119.8(2)
C10 C11 C12 118.7(3)
C11 C12 C7 121.1(3)
C14 C13 C18 118.1(3)
C14 C13 C2 118.6(3)
C18 C13 C2 123.0(3)
C15 C14 C13 121.6(3)
C14 C15 C16 119.6(4)
C17 C16 C15 120.0(3)
C16 C17 C18 120.4(3)
C17 C18 C13 120.3(3)
O2 C19 O1 123.8(3)
O2 C19 C5 125.4(3)
O1 C19 C5 110.8(2)
O1 C20 C21 111.6(3)

loop_
_geom_bond_atom_site_label_1
_geom_bond_atom_site_label_2
_geom_bond_distance
Br1 C10 1.896(3)
O1 C19 1.345(4)
O1 C20 1.453(4)
O2 C19 1.205(4)
O3 N1 1.225(4)
O4 N1 1.213(3)
N1 C1 1.517(4)
C1 C2 1.540(4)
C1 C6 1.541(4)
C2 C13 1.510(4)
C2 C3 1.524(4)
C3 C4 1.498(4)
C4 C5 1.326(4)
C5 C19 1.495(4)
C5 C6 1.514(4)
C6 C7 1.525(4)
C7 C12 1.395(4)
C7 C8 1.396(4)
C8 C9 1.384(4)
C9 C10 1.380(4)
C10 C11 1.384(4)
C11 C12 1.391(4)
C13 C14 1.391(4)
C13 C18 1.400(5)
C14 C15 1.380(5)
C15 C16 1.386(5)
C16 C17 1.380(6)
C17 C18 1.389(5)
C20 C21 1.493(5)
